data_7120127
loop_
_publ_author_name
'Helmdach, Kai'
'Ludwig, Stephan'
'Villinger, Alexander'
'Hollmann, Dirk'
'K\"osters, Jutta'
'Seidel, Wolfram W.'

_publ_section_title
;
 Synthesis and activation potential of an open shell diphosphine.
;
_journal_name_full 'Chemical communications (Cambridge, England)'
_journal_paper_doi 10.1039/c7cc02114c
_journal_year 2017
_chemical_formula_moiety 'C34 H39 B N7 O P W, 3.3(C5 H12)'
_chemical_formula_sum 'C50.5 H78.6 B N7 O P W'
_chemical_formula_weight 1025.43
_chemical_name_systematic
'[(Carbonyl)(cyanido)(ethinyldiphenylphosphine){hydridotris(3,4,5-trimethylpyrazolyl)borate}tungsten(II)]'
_chemical_properties_physical ', Air-sensitive,Moisture-sensitive,Oxygen-sensitive'
_space_group_crystal_system orthorhombic
_space_group_IT_number 29
_space_group_name_Hall 'P 2c -2ac'
_space_group_name_H-M_alt 'P c a 21'
_symmetry_space_group_name_Hall 'P 2c -2ac'
_symmetry_space_group_name_H-M 'P c a 21'
_atom_sites_solution_hydrogens geom
_audit_creation_method SHELXL-2013
_audit_update_record
;
2016-09-06 deposited with the CCDC.
2017-05-10 downloaded from the CCDC.
;
_cell_angle_alpha 90
_cell_angle_beta 90
_cell_angle_gamma 90
_cell_formula_units_Z 4
_cell_length_a 16.4962(10)
_cell_length_b 10.3883(7)
_cell_length_c 22.0051(16)
_cell_measurement_reflns_used 5733
_cell_measurement_temperature 123(2)
_cell_measurement_theta_max 22.38
_cell_measurement_theta_min 2.47
_cell_volume 3771.0(4)
_computing_cell_refinement 'Bruker Apex V7.51A'
_computing_data_collection 'Bruker Apex V7.51A'
_computing_data_reduction 'Bruker SAINT'
_computing_molecular_graphics 'ORTEP-3v2.01 (Farrugia, 1997)'
_computing_publication_material SHELXL-2013
_computing_structure_refinement 'SHELXL-2013 (Sheldrick, 2013)'
_computing_structure_solution 'SHELXS-2013 (Sheldrick, 2013)'
_diffrn_ambient_temperature 123(2)
_diffrn_measured_fraction_theta_full 0.998
_diffrn_measured_fraction_theta_max 0.999
_diffrn_measurement_device_type 'Bruker Apex Kappa-II-CCD-diffractometer'
_diffrn_measurement_method 'phi and omega scans'
_diffrn_radiation_monochromator graphite
_diffrn_radiation_source 'sealed tube'
_diffrn_radiation_type MoK\a
_diffrn_radiation_wavelength 0.71073
_diffrn_reflns_av_R_equivalents 0.0955
_diffrn_reflns_av_unetI/netI 0.1058
_diffrn_reflns_Laue_measured_fraction_full 0.998
_diffrn_reflns_Laue_measured_fraction_max 0.999
_diffrn_reflns_limit_h_max 16
_diffrn_reflns_limit_h_min -23
_diffrn_reflns_limit_k_max 14
_diffrn_reflns_limit_k_min -15
_diffrn_reflns_limit_l_max 29
_diffrn_reflns_limit_l_min -31
_diffrn_reflns_number 58646
_diffrn_reflns_point_group_measured_fraction_full 0.977
_diffrn_reflns_point_group_measured_fraction_max 0.946
_diffrn_reflns_theta_full 25.242
_diffrn_reflns_theta_max 31.000
_diffrn_reflns_theta_min 2.317
_exptl_absorpt_coefficient_mu 3.163
_exptl_absorpt_correction_T_max 0.7464
_exptl_absorpt_correction_T_min 0.6581
_exptl_absorpt_correction_type multi-scan
_exptl_absorpt_process_details '(SADABS; Sheldrick, 2004)'
_exptl_crystal_colour blue
_exptl_crystal_density_diffrn 1.806
_exptl_crystal_description block
_exptl_crystal_F_000 2130
_exptl_crystal_recrystallization_method 'Re-crystallisation from solvent: dichlorormethane, n-pentane'
_exptl_crystal_size_max 0.080
_exptl_crystal_size_mid 0.060
_exptl_crystal_size_min 0.050
_platon_squeeze_details
;
The unit cell contains about 13.4 n-pentane molecules which have been treated 
as a diffuse contribution to the overall scattering without specific atom 
positions by SQUEEZE/PLATON.
;
_refine_diff_density_max 3.418
_refine_diff_density_min -1.590
_refine_diff_density_rms 0.160
_refine_ls_abs_structure_details
;
 Flack x determined using 2804 quotients [(I+)-(I-)]/[(I+)+(I-)]
 (Parsons and Flack (2004), Acta Cryst. A60, s61).
;
_refine_ls_abs_structure_Flack 0.005(8)
_refine_ls_extinction_method none
_refine_ls_goodness_of_fit_ref 0.941
_refine_ls_hydrogen_treatment constr
_refine_ls_matrix_type full
_refine_ls_number_parameters 416
_refine_ls_number_reflns 11348
_refine_ls_number_restraints 1
_refine_ls_restrained_S_all 0.941
_refine_ls_R_factor_all 0.0787
_refine_ls_R_factor_gt 0.0491
_refine_ls_shift/su_max 0.002
_refine_ls_shift/su_mean 0.000
_refine_ls_structure_factor_coef Fsqd
_refine_ls_weighting_details 'w=1/[\s^2^(Fo^2^)+(0.0450P)^2^] where P=(Fo^2^+2Fc^2^)/3'
_refine_ls_weighting_scheme calc
_refine_ls_wR_factor_gt 0.0979
_refine_ls_wR_factor_ref 0.1067
_reflns_Friedel_coverage 0.850
_reflns_Friedel_fraction_full 0.954
_reflns_Friedel_fraction_max 0.891
_reflns_number_gt 7667
_reflns_number_total 11348
_reflns_threshold_expression 'I > 2\s(I)'
_cod_data_source_file c7cc02114c2.cif
_cod_data_source_block is_sl202
_cod_original_formula_sum 'C50.50 H78.60 B N7 O P W'
_cod_database_code 7120127
_shelx_space_group_comment
;
The symmetry employed for this shelxl refinement is uniquely defined
by the following loop, which should always be used as a source of
symmetry information in preference to the above space-group names.
They are only intended as comments.
;
_shelx_estimated_absorpt_t_min 0.786
_shelx_estimated_absorpt_t_max 0.858
_shelxl_version_number 2013-4

loop_
_space_group_symop_operation_xyz
'x, y, z'
'-x, -y, z+1/2'
'-x+1/2, y, z+1/2'
'x+1/2, -y, z'

loop_
_atom_site_label
_atom_site_type_symbol
_atom_site_fract_x
_atom_site_fract_y
_atom_site_fract_z
_atom_site_U_iso_or_equiv
_atom_site_adp_type
_atom_site_occupancy
_atom_site_site_symmetry_order
_atom_site_calc_flag
_atom_site_refinement_flags_posn
_atom_site_refinement_flags_adp
W1 W 0.97354(2) 0.91365(2) 0.01386(3) 0.01875(8) Uani 1 1 d . .
P1 P 1.09517(13) 1.0514(2) 0.14200(11) 0.0246(5) Uani 1 1 d . .
O1 O 0.8760(4) 0.6618(6) 0.0382(3) 0.0402(18) Uani 1 1 d . .
B1 B 0.8925(5) 1.1680(9) -0.0544(5) 0.021(2) Uani 1 1 d . .
H1 H 0.8680 1.2443 -0.0752 0.025 Uiso 1 1 calc R U
N1 N 1.1088(5) 0.7496(8) -0.0654(4) 0.0340(19) Uani 1 1 d . .
N2 N 1.0317(4) 1.0894(6) -0.0253(3) 0.0192(15) Uani 1 1 d . .
N3 N 0.9849(4) 1.1851(7) -0.0473(3) 0.0205(16) Uani 1 1 d . .
N4 N 0.9071(4) 0.9247(6) -0.0730(3) 0.0221(16) Uani 1 1 d . .
N5 N 0.8752(4) 1.0439(6) -0.0904(3) 0.0191(15) Uani 1 1 d . .
N6 N 0.8745(4) 1.0438(7) 0.0417(3) 0.0212(16) Uani 1 1 d . .
N7 N 0.8572(3) 1.1511(5) 0.0088(5) 0.0208(15) Uani 1 1 d . .
C1 C 1.0360(5) 0.9539(9) 0.0925(4) 0.0219(18) Uani 1 1 d . .
C2 C 1.0014(5) 0.8380(9) 0.0958(4) 0.026(2) Uani 1 1 d . .
H2 H 0.9942 0.7649 0.1212 0.031 Uiso 1 1 calc R U
C3 C 1.0797(6) 1.2179(9) 0.1170(4) 0.028(2) Uani 1 1 d . .
C4 C 1.1485(6) 1.2983(10) 0.1206(5) 0.036(2) Uani 1 1 d . .
H4 H 1.1983 1.2645 0.1352 0.043 Uiso 1 1 calc R U
C5 C 1.1440(7) 1.4258(10) 0.1029(6) 0.051(3) Uani 1 1 d . .
H5 H 1.1904 1.4797 0.1056 0.061 Uiso 1 1 calc R U
C6 C 1.0714(7) 1.4744(9) 0.0811(5) 0.041(3) Uani 1 1 d . .
H6 H 1.0683 1.5612 0.0677 0.050 Uiso 1 1 calc R U
C7 C 1.0023(7) 1.3951(10) 0.0787(6) 0.036(3) Uani 1 1 d . .
H7 H 0.9522 1.4294 0.0648 0.043 Uiso 1 1 calc R U
C8 C 1.0068(7) 1.2689(11) 0.0962(6) 0.027(3) Uani 1 1 d . .
H8 H 0.9599 1.2159 0.0942 0.033 Uiso 1 1 calc R U
C9 C 1.0337(6) 1.0403(12) 0.2114(6) 0.029(3) Uani 1 1 d . .
C10 C 1.0302(6) 0.9195(12) 0.2411(7) 0.040(4) Uani 1 1 d . .
H10 H 1.0571 0.8476 0.2236 0.048 Uiso 1 1 calc R U
C11 C 0.9892(8) 0.9043(12) 0.2939(6) 0.037(3) Uani 1 1 d . .
H11 H 0.9905 0.8236 0.3141 0.045 Uiso 1 1 calc R U
C12 C 0.9462(7) 1.0037(13) 0.3185(6) 0.041(3) Uani 1 1 d . .
H12 H 0.9147 0.9908 0.3541 0.050 Uiso 1 1 calc R U
C13 C 0.9488(8) 1.1219(15) 0.2914(6) 0.042(3) Uani 1 1 d . .
H13 H 0.9194 1.1911 0.3090 0.050 Uiso 1 1 calc R U
C14 C 0.9945(8) 1.1447(11) 0.2372(6) 0.037(3) Uani 1 1 d . .
H14 H 0.9978 1.2280 0.2196 0.045 Uiso 1 1 calc R U
C15 C 0.9108(5) 0.7547(8) 0.0279(4) 0.027(2) Uani 1 1 d . .
C16 C 1.0627(6) 0.8071(9) -0.0367(5) 0.030(2) Uani 1 1 d . .
C17 C 1.1096(5) 1.1292(8) -0.0265(4) 0.0209(17) Uani 1 1 d . .
C18 C 1.1106(5) 1.2545(9) -0.0515(4) 0.026(2) Uani 1 1 d . .
C19 C 1.0323(5) 1.2852(11) -0.0646(6) 0.023(2) Uani 1 1 d . .
C20 C 1.1812(5) 1.0546(9) -0.0072(4) 0.031(2) Uani 1 1 d . .
H20A H 1.2117 1.0267 -0.0431 0.046 Uiso 1 1 calc R U
H20B H 1.1636 0.9790 0.0159 0.046 Uiso 1 1 calc R U
H20C H 1.2160 1.1086 0.0184 0.046 Uiso 1 1 calc R U
C21 C 1.1845(5) 1.3381(9) -0.0613(5) 0.033(2) Uani 1 1 d . .
H21A H 1.2224 1.3264 -0.0275 0.049 Uiso 1 1 calc R U
H21B H 1.1679 1.4286 -0.0635 0.049 Uiso 1 1 calc R U
H21C H 1.2111 1.3136 -0.0994 0.049 Uiso 1 1 calc R U
C22 C 0.9978(6) 1.4095(8) -0.0881(6) 0.030(2) Uani 1 1 d . .
H22A H 0.9699 1.3939 -0.1267 0.045 Uiso 1 1 calc R U
H22B H 1.0418 1.4715 -0.0945 0.045 Uiso 1 1 calc R U
H22C H 0.9593 1.4444 -0.0584 0.045 Uiso 1 1 calc R U
C23 C 0.8775(5) 0.8394(8) -0.1138(4) 0.0239(19) Uani 1 1 d . .
C24 C 0.8279(5) 0.8981(8) -0.1557(4) 0.0239(19) Uani 1 1 d . .
C25 C 0.8272(5) 1.0279(9) -0.1394(4) 0.0212(18) Uani 1 1 d . .
C26 C 0.9017(6) 0.6980(8) -0.1122(5) 0.033(2) Uani 1 1 d . .
H26A H 0.8733 0.6548 -0.0789 0.049 Uiso 1 1 calc R U
H26B H 0.9604 0.6910 -0.1060 0.049 Uiso 1 1 calc R U
H26C H 0.8871 0.6572 -0.1509 0.049 Uiso 1 1 calc R U
C27 C 0.7842(5) 0.8367(9) -0.2078(5) 0.031(2) Uani 1 1 d . .
H27A H 0.8195 0.8360 -0.2436 0.047 Uiso 1 1 calc R U
H27B H 0.7349 0.8858 -0.2169 0.047 Uiso 1 1 calc R U
H27C H 0.7696 0.7482 -0.1971 0.047 Uiso 1 1 calc R U
C28 C 0.7816(5) 1.1392(8) -0.1693(5) 0.029(2) Uani 1 1 d . .
H28A H 0.7494 1.1846 -0.1386 0.043 Uiso 1 1 calc R U
H28B H 0.7455 1.1054 -0.2009 0.043 Uiso 1 1 calc R U
H28C H 0.8205 1.1990 -0.1876 0.043 Uiso 1 1 calc R U
C29 C 0.8332(5) 1.0531(9) 0.0950(4) 0.0236(19) Uani 1 1 d . .
C30 C 0.7898(5) 1.1680(8) 0.0961(4) 0.025(2) Uani 1 1 d . .
C31 C 0.8045(5) 1.2289(8) 0.0412(4) 0.028(2) Uani 1 1 d . .
C32 C 0.8329(5) 0.9531(10) 0.1431(5) 0.033(2) Uani 1 1 d . .
H32A H 0.8331 0.8676 0.1243 0.049 Uiso 1 1 calc R U
H32B H 0.7842 0.9628 0.1682 0.049 Uiso 1 1 calc R U
H32C H 0.8812 0.9628 0.1686 0.049 Uiso 1 1 calc R U
C33 C 0.7374(6) 1.2233(10) 0.1463(5) 0.041(3) Uani 1 1 d . .
H33A H 0.7692 1.2845 0.1704 0.061 Uiso 1 1 calc R U
H33B H 0.7183 1.1535 0.1726 0.061 Uiso 1 1 calc R U
H33C H 0.6907 1.2677 0.1284 0.061 Uiso 1 1 calc R U
C34 C 0.7729(4) 1.3512(7) 0.0123(7) 0.0336(18) Uani 1 1 d . .
H34A H 0.8090 1.4230 0.0224 0.050 Uiso 1 1 calc R U
H34B H 0.7183 1.3693 0.0277 0.050 Uiso 1 1 calc R U
H34C H 0.7708 1.3404 -0.0319 0.050 Uiso 1 1 calc R U

loop_
_atom_site_aniso_label
_atom_site_aniso_U_11
_atom_site_aniso_U_22
_atom_site_aniso_U_33
_atom_site_aniso_U_23
_atom_site_aniso_U_13
_atom_site_aniso_U_12
W1 0.01936(14) 0.01824(13) 0.01866(14) 0.0014(3) -0.0019(3) 0.00159(11)
P1 0.0207(11) 0.0326(12) 0.0204(13) 0.0016(10) -0.0028(9) -0.0003(9)
O1 0.050(4) 0.023(3) 0.047(5) 0.004(3) -0.006(3) -0.015(3)
B1 0.014(5) 0.022(5) 0.026(6) 0.003(4) 0.000(4) -0.005(4)
N1 0.033(4) 0.039(5) 0.029(5) -0.008(4) -0.006(3) 0.005(4)
N2 0.022(4) 0.022(4) 0.014(3) 0.000(3) -0.002(3) 0.006(3)
N3 0.015(4) 0.023(4) 0.023(4) 0.008(3) -0.003(3) 0.005(3)
N4 0.021(4) 0.025(4) 0.020(4) 0.003(3) -0.001(3) 0.004(3)
N5 0.018(4) 0.015(3) 0.025(4) 0.001(3) 0.003(3) 0.005(3)
N6 0.024(4) 0.022(4) 0.018(4) 0.002(3) -0.002(3) 0.002(3)
N7 0.017(3) 0.022(3) 0.023(4) 0.002(5) -0.007(4) 0.000(2)
C1 0.021(5) 0.021(4) 0.023(5) -0.001(4) -0.002(4) -0.001(3)
C2 0.030(5) 0.027(5) 0.021(5) -0.006(4) -0.001(4) 0.008(4)
C3 0.030(5) 0.032(5) 0.021(5) 0.001(4) 0.004(4) -0.010(4)
C4 0.028(5) 0.048(6) 0.033(6) 0.011(5) 0.003(4) -0.005(5)
C5 0.047(7) 0.035(6) 0.071(10) 0.020(6) 0.006(6) -0.018(5)
C6 0.058(7) 0.024(5) 0.042(7) 0.007(5) 0.003(5) -0.014(5)
C7 0.041(6) 0.033(6) 0.033(7) -0.005(5) -0.005(5) 0.003(4)
C8 0.024(5) 0.030(6) 0.028(6) -0.002(5) -0.005(5) -0.004(5)
C9 0.019(6) 0.037(7) 0.033(7) 0.010(6) -0.011(5) 0.001(5)
C10 0.019(6) 0.068(9) 0.032(7) -0.004(6) -0.008(5) 0.004(5)
C11 0.047(8) 0.040(8) 0.024(7) 0.013(6) -0.006(6) -0.018(6)
C12 0.033(6) 0.070(9) 0.021(6) 0.003(6) -0.002(5) -0.013(6)
C13 0.027(6) 0.076(9) 0.021(6) 0.007(6) 0.002(5) -0.004(7)
C14 0.054(7) 0.027(6) 0.030(7) -0.006(5) 0.003(5) -0.004(5)
C15 0.029(4) 0.028(4) 0.024(6) 0.004(4) -0.005(3) 0.007(4)
C16 0.025(5) 0.032(5) 0.034(6) 0.002(4) -0.010(4) 0.010(4)
C17 0.018(4) 0.024(4) 0.021(5) -0.001(4) 0.001(3) -0.001(3)
C18 0.021(4) 0.031(5) 0.027(5) -0.001(4) 0.004(4) -0.008(4)
C19 0.022(6) 0.025(5) 0.023(6) 0.007(4) 0.002(4) 0.001(4)
C20 0.013(4) 0.045(5) 0.035(6) 0.001(4) 0.007(3) 0.005(4)
C21 0.027(5) 0.029(5) 0.043(7) 0.003(5) 0.002(4) -0.002(4)
C22 0.027(5) 0.025(5) 0.038(7) 0.007(5) 0.002(5) 0.000(4)
C23 0.019(4) 0.025(5) 0.028(5) -0.006(4) 0.007(4) -0.003(4)
C24 0.025(5) 0.032(5) 0.015(5) -0.001(4) 0.000(3) 0.001(4)
C25 0.023(4) 0.028(5) 0.013(4) -0.002(4) 0.002(3) -0.002(4)
C26 0.036(5) 0.033(5) 0.030(6) 0.000(4) 0.003(4) 0.001(4)
C27 0.021(5) 0.034(5) 0.038(6) 0.002(5) -0.007(4) 0.001(4)
C28 0.025(5) 0.029(5) 0.032(6) 0.005(4) -0.013(4) 0.001(4)
C29 0.022(5) 0.030(5) 0.019(5) -0.002(4) 0.001(4) -0.006(4)
C30 0.020(4) 0.024(4) 0.031(6) -0.003(4) 0.003(4) -0.007(3)
C31 0.016(4) 0.030(5) 0.037(6) -0.009(4) 0.004(3) -0.004(4)
C32 0.020(5) 0.038(5) 0.040(7) -0.002(5) -0.002(4) -0.010(4)
C33 0.037(6) 0.043(6) 0.043(7) -0.015(5) 0.015(5) -0.004(5)
C34 0.031(4) 0.024(4) 0.046(5) 0.003(8) 0.002(8) 0.008(3)

loop_
_atom_type_symbol
_atom_type_description
_atom_type_scat_dispersion_real
_atom_type_scat_dispersion_imag
_atom_type_scat_source
C C 0.0033 0.0016 'International Tables Vol C Tables 4.2.6.8 and 6.1.1.4'
H H 0.0000 0.0000 'International Tables Vol C Tables 4.2.6.8 and 6.1.1.4'
B B 0.0013 0.0007 'International Tables Vol C Tables 4.2.6.8 and 6.1.1.4'
N N 0.0061 0.0033 'International Tables Vol C Tables 4.2.6.8 and 6.1.1.4'
O O 0.0106 0.0060 'International Tables Vol C Tables 4.2.6.8 and 6.1.1.4'
P P 0.1023 0.0942 'International Tables Vol C Tables 4.2.6.8 and 6.1.1.4'
W W -0.8490 6.8722 'International Tables Vol C Tables 4.2.6.8 and 6.1.1.4'

loop_
_geom_angle_atom_site_label_1
_geom_angle_atom_site_label_2
_geom_angle_atom_site_label_3
_geom_angle
C15 W1 C2 69.7(4)
C15 W1 C1 107.5(3)
C2 W1 C1 38.2(4)
C15 W1 C16 90.5(3)
C2 W1 C16 96.1(4)
C1 W1 C16 101.4(3)
C15 W1 N4 85.3(3)
C2 W1 N4 155.0(3)
C1 W1 N4 165.3(3)
C16 W1 N4 85.3(3)
C15 W1 N6 94.6(3)
C2 W1 N6 99.1(3)
C1 W1 N6 90.7(3)
C16 W1 N6 164.8(3)
N4 W1 N6 80.8(3)
C15 W1 N2 165.7(3)
C2 W1 N2 124.4(3)
C1 W1 N2 86.8(3)
C16 W1 N2 85.8(3)
N4 W1 N2 80.6(3)
N6 W1 N2 85.7(2)
C1 P1 C3 106.1(4)
C1 P1 C9 99.8(5)
C3 P1 C9 103.4(5)
N7 B1 N5 107.6(7)
N7 B1 N3 107.4(7)
N5 B1 N3 109.4(7)
N7 B1 H1 110.8
N5 B1 H1 110.8
N3 B1 H1 110.8
N3 N2 C17 108.2(6)
N3 N2 W1 119.7(5)
C17 N2 W1 131.8(5)
N2 N3 C19 109.7(7)
N2 N3 B1 121.1(6)
C19 N3 B1 129.0(7)
C23 N4 N5 105.2(7)
C23 N4 W1 136.1(6)
N5 N4 W1 118.1(5)
C25 N5 N4 109.4(7)
C25 N5 B1 128.5(7)
N4 N5 B1 122.0(7)
C29 N6 N7 107.2(7)
C29 N6 W1 130.9(6)
N7 N6 W1 120.6(6)
N6 N7 C31 109.6(9)
N6 N7 B1 120.1(7)
C31 N7 B1 130.2(8)
C2 C1 P1 135.7(8)
C2 C1 W1 69.4(5)
P1 C1 W1 154.9(5)
C1 C2 W1 72.4(6)
C1 C2 H2 143.8
W1 C2 H2 143.8
C8 C3 C4 119.2(9)
C8 C3 P1 125.3(7)
C4 C3 P1 115.5(7)
C5 C4 C3 120.6(10)
C5 C4 H4 119.7
C3 C4 H4 119.7
C4 C5 C6 119.5(10)
C4 C5 H5 120.3
C6 C5 H5 120.3
C5 C6 C7 120.0(9)
C5 C6 H6 120.0
C7 C6 H6 120.0
C8 C7 C6 120.3(11)
C8 C7 H7 119.8
C6 C7 H7 119.8
C7 C8 C3 120.3(10)
C7 C8 H8 119.8
C3 C8 H8 119.8
C14 C9 C10 119.0(13)
C14 C9 P1 123.4(11)
C10 C9 P1 117.5(10)
C11 C10 C9 121.3(12)
C11 C10 H10 119.3
C9 C10 H10 119.3
C10 C11 C12 120.8(12)
C10 C11 H11 119.6
C12 C11 H11 119.6
C11 C12 C13 119.4(13)
C11 C12 H12 120.3
C13 C12 H12 120.3
C12 C13 C14 122.0(13)
C12 C13 H13 119.0
C14 C13 H13 119.0
C9 C14 C13 117.3(13)
C9 C14 H14 121.3
C13 C14 H14 121.3
O1 C15 W1 177.3(8)
N1 C16 W1 177.8(8)
N2 C17 C18 107.5(7)
N2 C17 C20 126.6(8)
C18 C17 C20 125.9(8)
C19 C18 C17 106.6(8)
C19 C18 C21 126.9(9)
C17 C18 C21 126.5(8)
N3 C19 C18 108.0(9)
N3 C19 C22 122.5(8)
C18 C19 C22 129.3(9)
C17 C20 H20A 109.5
C17 C20 H20B 109.5
H20A C20 H20B 109.5
C17 C20 H20C 109.5
H20A C20 H20C 109.5
H20B C20 H20C 109.5
C18 C21 H21A 109.5
C18 C21 H21B 109.5
H21A C21 H21B 109.5
C18 C21 H21C 109.5
H21A C21 H21C 109.5
H21B C21 H21C 109.5
C19 C22 H22A 109.5
C19 C22 H22B 109.5
H22A C22 H22B 109.5
C19 C22 H22C 109.5
H22A C22 H22C 109.5
H22B C22 H22C 109.5
N4 C23 C24 111.7(7)
N4 C23 C26 121.5(8)
C24 C23 C26 126.7(8)
C23 C24 C25 105.1(8)
C23 C24 C27 127.7(8)
C25 C24 C27 127.2(8)
N5 C25 C24 108.6(8)
N5 C25 C28 122.7(8)
C24 C25 C28 128.6(8)
C23 C26 H26A 109.5
C23 C26 H26B 109.5
H26A C26 H26B 109.5
C23 C26 H26C 109.5
H26A C26 H26C 109.5
H26B C26 H26C 109.5
C24 C27 H27A 109.5
C24 C27 H27B 109.5
H27A C27 H27B 109.5
C24 C27 H27C 109.5
H27A C27 H27C 109.5
H27B C27 H27C 109.5
C25 C28 H28A 109.5
C25 C28 H28B 109.5
H28A C28 H28B 109.5
C25 C28 H28C 109.5
H28A C28 H28C 109.5
H28B C28 H28C 109.5
N6 C29 C30 109.5(8)
N6 C29 C32 124.5(8)
C30 C29 C32 125.9(8)
C31 C30 C29 106.7(8)
C31 C30 C33 124.2(8)
C29 C30 C33 129.2(9)
N7 C31 C30 107.0(8)
N7 C31 C34 119.3(9)
C30 C31 C34 133.6(9)
C29 C32 H32A 109.5
C29 C32 H32B 109.5
H32A C32 H32B 109.5
C29 C32 H32C 109.5
H32A C32 H32C 109.5
H32B C32 H32C 109.5
C30 C33 H33A 109.5
C30 C33 H33B 109.5
H33A C33 H33B 109.5
C30 C33 H33C 109.5
H33A C33 H33C 109.5
H33B C33 H33C 109.5
C31 C34 H34A 109.5
C31 C34 H34B 109.5
H34A C34 H34B 109.5
C31 C34 H34C 109.5
H34A C34 H34C 109.5
H34B C34 H34C 109.5

loop_
_geom_bond_atom_site_label_1
_geom_bond_atom_site_label_2
_geom_bond_distance
W1 C15 1.973(9)
W1 C2 2.020(10)
W1 C1 2.057(9)
W1 C16 2.150(10)
W1 N4 2.206(7)
W1 N6 2.207(7)
W1 N2 2.235(7)
P1 C1 1.779(9)
P1 C3 1.832(9)
P1 C9 1.836(13)
O1 C15 1.146(9)
B1 N7 1.518(15)
B1 N5 1.540(12)
B1 N3 1.542(11)
B1 H1 1.0000
N1 C16 1.156(12)
N2 N3 1.349(9)
N2 C17 1.351(10)
N3 C19 1.356(12)
N4 C23 1.352(11)
N4 N5 1.399(9)
N5 C25 1.348(11)
N6 C29 1.359(11)
N6 N7 1.361(10)
N7 C31 1.384(11)
C1 C2 1.335(13)
C2 H2 0.9500
C3 C8 1.392(14)
C3 C4 1.411(13)
C4 C5 1.383(14)
C4 H4 0.9500
C5 C6 1.385(16)
C5 H5 0.9500
C6 C7 1.408(15)
C6 H6 0.9500
C7 C8 1.369(15)
C7 H7 0.9500
C8 H8 0.9500
C9 C14 1.384(17)
C9 C10 1.417(18)
C10 C11 1.35(2)
C10 H10 0.9500
C11 C12 1.365(18)
C11 H11 0.9500
C12 C13 1.366(18)
C12 H12 0.9500
C13 C14 1.430(19)
C13 H13 0.9500
C14 H14 0.9500
C17 C18 1.414(12)
C17 C20 1.475(12)
C18 C19 1.362(12)
C18 C21 1.512(12)
C19 C22 1.503(14)
C20 H20A 0.9800
C20 H20B 0.9800
C20 H20C 0.9800
C21 H21A 0.9800
C21 H21B 0.9800
C21 H21C 0.9800
C22 H22A 0.9800
C22 H22B 0.9800
C22 H22C 0.9800
C23 C24 1.376(12)
C23 C26 1.523(12)
C24 C25 1.396(12)
C24 C27 1.496(13)
C25 C28 1.528(12)
C26 H26A 0.9800
C26 H26B 0.9800
C26 H26C 0.9800
C27 H27A 0.9800
C27 H27B 0.9800
C27 H27C 0.9800
C28 H28A 0.9800
C28 H28B 0.9800
C28 H28C 0.9800
C29 C30 1.391(12)
C29 C32 1.485(14)
C30 C31 1.385(13)
C30 C33 1.517(13)
C31 C34 1.514(12)
C32 H32A 0.9800
C32 H32B 0.9800
C32 H32C 0.9800
C33 H33A 0.9800
C33 H33B 0.9800
C33 H33C 0.9800
C34 H34A 0.9800
C34 H34B 0.9800
C34 H34C 0.9800

loop_
_geom_torsion_atom_site_label_1
_geom_torsion_atom_site_label_2
_geom_torsion_atom_site_label_3
_geom_torsion_atom_site_label_4
_geom_torsion
C17 N2 N3 C19 2.0(11)
W1 N2 N3 C19 175.7(7)
C17 N2 N3 B1 177.5(8)
W1 N2 N3 B1 -8.8(10)
N7 B1 N3 N2 64.7(10)
N5 B1 N3 N2 -51.9(10)
N7 B1 N3 C19 -120.7(11)
N5 B1 N3 C19 122.7(11)
C23 N4 N5 C25 1.0(9)
W1 N4 N5 C25 -171.1(5)
C23 N4 N5 B1 178.5(7)
W1 N4 N5 B1 6.4(9)
N7 B1 N5 C25 114.1(9)
N3 B1 N5 C25 -129.4(9)
N7 B1 N5 N4 -62.8(9)
N3 B1 N5 N4 53.6(10)
C29 N6 N7 C31 -0.1(9)
W1 N6 N7 C31 -168.4(5)
C29 N6 N7 B1 -178.3(7)
W1 N6 N7 B1 13.5(10)
N5 B1 N7 N6 50.3(9)
N3 B1 N7 N6 -67.4(9)
N5 B1 N7 C31 -127.4(9)
N3 B1 N7 C31 114.9(9)
C3 P1 C1 C2 -155.2(10)
C9 P1 C1 C2 -48.1(11)
C3 P1 C1 W1 20.7(13)
C9 P1 C1 W1 127.8(12)
P1 C1 C2 W1 178.1(9)
C1 P1 C3 C8 37.8(10)
C9 P1 C3 C8 -66.7(10)
C1 P1 C3 C4 -143.0(7)
C9 P1 C3 C4 112.5(8)
C8 C3 C4 C5 -0.9(16)
P1 C3 C4 C5 179.9(9)
C3 C4 C5 C6 -0.5(18)
C4 C5 C6 C7 1.8(18)
C5 C6 C7 C8 -1.8(18)
C6 C7 C8 C3 0.4(19)
C4 C3 C8 C7 0.9(17)
P1 C3 C8 C7 -180.0(9)
C1 P1 C9 C14 -114.9(10)
C3 P1 C9 C14 -5.6(11)
C1 P1 C9 C10 68.3(9)
C3 P1 C9 C10 177.6(8)
C14 C9 C10 C11 0.1(16)
P1 C9 C10 C11 177.0(9)
C9 C10 C11 C12 3.7(19)
C10 C11 C12 C13 -4.2(18)
C11 C12 C13 C14 1.0(19)
C10 C9 C14 C13 -3.2(16)
P1 C9 C14 C13 -179.9(10)
C12 C13 C14 C9 3(2)
N3 N2 C17 C18 -1.1(10)
W1 N2 C17 C18 -173.8(6)
N3 N2 C17 C20 -179.3(9)
W1 N2 C17 C20 8.1(14)
N2 C17 C18 C19 -0.1(11)
C20 C17 C18 C19 178.1(10)
N2 C17 C18 C21 179.5(9)
C20 C17 C18 C21 -2.3(15)
N2 N3 C19 C18 -2.0(13)
B1 N3 C19 C18 -177.1(9)
N2 N3 C19 C22 -176.8(10)
B1 N3 C19 C22 8.2(18)
C17 C18 C19 N3 1.3(13)
C21 C18 C19 N3 -178.3(9)
C17 C18 C19 C22 175.5(12)
C21 C18 C19 C22 -4(2)
N5 N4 C23 C24 -0.7(9)
W1 N4 C23 C24 169.3(6)
N5 N4 C23 C26 177.0(7)
W1 N4 C23 C26 -13.0(13)
N4 C23 C24 C25 0.1(10)
C26 C23 C24 C25 -177.5(8)
N4 C23 C24 C27 179.7(9)
C26 C23 C24 C27 2.2(15)
N4 N5 C25 C24 -1.0(9)
B1 N5 C25 C24 -178.2(8)
N4 N5 C25 C28 178.9(7)
B1 N5 C25 C28 1.6(13)
C23 C24 C25 N5 0.6(10)
C27 C24 C25 N5 -179.1(9)
C23 C24 C25 C28 -179.3(8)
C27 C24 C25 C28 1.1(15)
N7 N6 C29 C30 -0.5(10)
W1 N6 C29 C30 166.1(6)
N7 N6 C29 C32 177.6(8)
W1 N6 C29 C32 -15.9(13)
N6 C29 C30 C31 0.9(10)
C32 C29 C30 C31 -177.1(8)
N6 C29 C30 C33 -177.7(8)
C32 C29 C30 C33 4.3(15)
N6 N7 C31 C30 0.7(9)
B1 N7 C31 C30 178.6(8)
N6 N7 C31 C34 -176.7(7)
B1 N7 C31 C34 1.2(13)
C29 C30 C31 N7 -1.0(9)
C33 C30 C31 N7 177.7(8)
C29 C30 C31 C34 175.9(9)
C33 C30 C31 C34 -5.4(16)

loop_
_platon_squeeze_void_nr
_platon_squeeze_void_average_x
_platon_squeeze_void_average_y
_platon_squeeze_void_average_z
_platon_squeeze_void_volume
_platon_squeeze_void_count_electrons
_platon_squeeze_void_content
1 0.072 0.500 0.753 355 281 ' '
2 0.379 0.500 0.253 355 281 ' '
